data_7220399
loop_
_publ_author_name
'Hossain, Sazzat'
'Gupta, Sandeep K.'
'Murugavel, Ramaswamy'

_publ_section_title
;
 2,6-Dimethylphenol derived H-phosphonate and \a-hydroxyphosphonate:
 facile synthesis, crystal chemistry, supramolecular association and metal
 complexation
;
_journal_issue 23
_journal_name_full CrystEngComm
_journal_page_first 4355
_journal_paper_doi 10.1039/C5CE00675A
_journal_volume 17
_journal_year 2015
_chemical_formula_moiety 'C11 H16 O4 P, C2 H8 N'
_chemical_formula_sum 'C13 H24 N O4 P'
_chemical_formula_weight 289.30
_chemical_name_systematic
;
 ?
;
_space_group_crystal_system monoclinic
_space_group_IT_number 14
_space_group_name_Hall '-P 2ybc'
_space_group_name_H-M_alt 'P 1 21/c 1'
_symmetry_space_group_name_Hall '-P 2ybc'
_symmetry_space_group_name_H-M 'P 1 21/c 1'
_atom_sites_solution_hydrogens mixed
_audit_creation_method SHELXL-2012
_audit_update_record
;
2015-04-03 deposited with the CCDC.
2015-04-27 downloaded from the CCDC.
;
_cell_angle_alpha 90
_cell_angle_beta 111.738(5)
_cell_angle_gamma 90
_cell_formula_units_Z 4
_cell_length_a 12.989(5)
_cell_length_b 9.027(4)
_cell_length_c 14.006(5)
_cell_measurement_reflns_used 5267
_cell_measurement_temperature 100(2)
_cell_measurement_theta_max 31.1
_cell_measurement_theta_min 2.9
_cell_volume 1525.4(10)
_computing_cell_refinement 'CrystalClear-SM Expert 2.0 r4'
_computing_data_collection 'CrystalClear-SM Expert 2.0 r4 (Rigaku, 2009)'
_computing_data_reduction 'CrystalClear-SM Expert 2.0 r4'
_computing_molecular_graphics 'CrystalStructure 4.0 (Rigaku, 2010)'
_computing_publication_material 'CrystalStructure 4.0'
_computing_structure_refinement 'SHELXL-2012 (Sheldrick, 2012)'
_computing_structure_solution 'SHELXS97 (Sheldrick, 2008)'
_diffrn_ambient_temperature 100(2)
_diffrn_detector_area_resol_mean 28.5714
_diffrn_measured_fraction_theta_full 0.998
_diffrn_measured_fraction_theta_max 0.998
_diffrn_measurement_device_type 'Rigaku Saturn724'
_diffrn_measurement_method 'profile data from \w-scans'
_diffrn_radiation_type MoK\a
_diffrn_radiation_wavelength 0.71075
_diffrn_reflns_av_R_equivalents 0.0388
_diffrn_reflns_av_unetI/netI 0.0352
_diffrn_reflns_laue_measured_fraction_full 0.998
_diffrn_reflns_laue_measured_fraction_max 0.998
_diffrn_reflns_limit_h_max 10
_diffrn_reflns_limit_h_min -15
_diffrn_reflns_limit_k_max 10
_diffrn_reflns_limit_k_min -8
_diffrn_reflns_limit_l_max 16
_diffrn_reflns_limit_l_min -15
_diffrn_reflns_number 9896
_diffrn_reflns_point_group_measured_fraction_full 0.998
_diffrn_reflns_point_group_measured_fraction_max 0.998
_diffrn_reflns_theta_full 25.242
_diffrn_reflns_theta_max 25.499
_diffrn_reflns_theta_min 2.818
_diffrn_source 'Sealed Tube'
_exptl_absorpt_coefficient_mu 0.190
_exptl_absorpt_correction_T_max 1.000
_exptl_absorpt_correction_T_min 1.000
_exptl_absorpt_correction_type multi-scan
_exptl_absorpt_process_details 'REQAB (Rigaku, 1998)'
_exptl_crystal_colour colorless
_exptl_crystal_density_diffrn 1.260
_exptl_crystal_description Block
_exptl_crystal_F_000 624
_exptl_crystal_size_max 0.240
_exptl_crystal_size_mid 0.210
_exptl_crystal_size_min 0.170
_refine_diff_density_max 0.249
_refine_diff_density_min -0.347
_refine_diff_density_rms 0.054
_refine_ls_extinction_method none
_refine_ls_goodness_of_fit_ref 1.103
_refine_ls_hydrogen_treatment mixed
_refine_ls_matrix_type full
_refine_ls_number_parameters 190
_refine_ls_number_reflns 2836
_refine_ls_number_restraints 0
_refine_ls_restrained_S_all 1.103
_refine_ls_R_factor_all 0.0465
_refine_ls_R_factor_gt 0.0420
_refine_ls_shift/su_max 0.000
_refine_ls_shift/su_mean 0.000
_refine_ls_structure_factor_coef Fsqd
_refine_ls_weighting_details
;
 w=1/[\s^2^(Fo^2^)+(0.0313P)^2^+1.1205P]
 where P=(Fo^2^+2Fc^2^)/3
;
_refine_ls_weighting_scheme calc
_refine_ls_wR_factor_gt 0.0900
_refine_ls_wR_factor_ref 0.0928
_reflns_Friedel_coverage 0.000
_reflns_number_gt 2620
_reflns_number_total 2836
_reflns_threshold_expression 'I > 2\s(I)'
_cod_data_source_file c5ce00675a2.cif
_cod_data_source_block ALP-HYDRO-PHOS-DMF
_cod_depositor_comments 'Adding full bibliography for 7220395--7220401.cif.'
_cod_database_code 7220399
_shelx_space_group_comment
;
The symmetry employed for this shelxl refinement is uniquely defined
by the following loop, which should always be used as a source of
symmetry information in preference to the above space-group names.
They are only intended as comments.
;
_shelx_estimated_absorpt_t_min 0.963
_shelx_estimated_absorpt_t_max 0.963
_shelxl_version_number 2012-9

loop_
_space_group_symop_operation_xyz
'x, y, z'
'-x, y+1/2, -z+1/2'
'-x, -y, -z'
'x, -y-1/2, z-1/2'

loop_
_atom_site_label
_atom_site_type_symbol
_atom_site_fract_x
_atom_site_fract_y
_atom_site_fract_z
_atom_site_U_iso_or_equiv
_atom_site_adp_type
_atom_site_occupancy
_atom_site_site_symmetry_order
_atom_site_calc_flag
_atom_site_refinement_flags_posn
_atom_site_refinement_flags_adp
C1 C 0.66355(14) 0.4084(2) 0.56046(14) 0.0151(4) Uani 1 1 d . .
C2 C 0.66660(14) 0.2579(2) 0.53927(15) 0.0177(4) Uani 1 1 d . .
C3 C 0.62102(16) 0.1594(2) 0.58958(17) 0.0259(5) Uani 1 1 d . .
H3 H 0.6232 0.0559 0.5781 0.031 Uiso 1 1 calc R U
C4 C 0.57272(17) 0.2112(3) 0.65594(17) 0.0306(5) Uani 1 1 d . .
H4A H 0.5436 0.1430 0.6911 0.037 Uiso 1 1 calc R U
C5 C 0.56649(16) 0.3617(3) 0.67159(16) 0.0270(5) Uani 1 1 d . .
H5 H 0.5311 0.3958 0.7159 0.032 Uiso 1 1 calc R U
C6 C 0.61127(15) 0.4642(2) 0.62336(14) 0.0190(4) Uani 1 1 d . .
C7 C 0.71241(17) 0.2052(2) 0.46104(16) 0.0233(4) Uani 1 1 d . .
H7A H 0.6957 0.0997 0.4472 0.028 Uiso 1 1 calc R U
H7B H 0.7929 0.2199 0.4877 0.028 Uiso 1 1 calc R U
H7C H 0.6785 0.2617 0.3973 0.028 Uiso 1 1 calc R U
C8 C 0.60203(16) 0.6288(2) 0.63584(16) 0.0238(4) Uani 1 1 d . .
H8A H 0.5665 0.6746 0.5681 0.029 Uiso 1 1 calc R U
H8B H 0.6762 0.6709 0.6699 0.029 Uiso 1 1 calc R U
H8C H 0.5574 0.6479 0.6777 0.029 Uiso 1 1 calc R U
C9 C 0.83488(14) 0.66684(19) 0.44310(14) 0.0142(4) Uani 1 1 d . .
C10 C 0.81155(16) 0.5684(2) 0.34844(14) 0.0179(4) Uani 1 1 d . .
H10A H 0.8139 0.6285 0.2910 0.022 Uiso 1 1 calc R U
H10B H 0.7380 0.5235 0.3297 0.022 Uiso 1 1 calc R U
H10C H 0.8678 0.4903 0.3640 0.022 Uiso 1 1 calc R U
C11 C 0.75152(16) 0.7935(2) 0.42016(15) 0.0189(4) Uani 1 1 d . .
H11A H 0.7589 0.8565 0.3661 0.023 Uiso 1 1 calc R U
H11B H 0.7658 0.8523 0.4826 0.023 Uiso 1 1 calc R U
H11C H 0.6762 0.7529 0.3971 0.023 Uiso 1 1 calc R U
C12 C 1.04747(17) 0.5145(2) 0.85269(15) 0.0222(4) Uani 1 1 d . .
H12A H 1.0631 0.4950 0.9256 0.027 Uiso 1 1 calc R U
H12B H 0.9995 0.6017 0.8307 0.027 Uiso 1 1 calc R U
H12C H 1.1172 0.5327 0.8427 0.027 Uiso 1 1 calc R U
C13 C 0.88514(16) 0.3505(2) 0.80361(16) 0.0227(4) Uani 1 1 d . .
H13A H 0.8364 0.4372 0.7840 0.027 Uiso 1 1 calc R U
H13B H 0.9000 0.3254 0.8756 0.027 Uiso 1 1 calc R U
H13C H 0.8490 0.2664 0.7597 0.027 Uiso 1 1 calc R U
N1 N 0.99085(13) 0.38424(18) 0.79081(13) 0.0165(3) Uani 1 1 d . .
O1 O 0.70702(10) 0.50873(13) 0.50936(9) 0.0134(3) Uani 1 1 d . .
O2 O 0.91115(10) 0.43144(13) 0.57833(10) 0.0157(3) Uani 1 1 d . .
O3 O 0.85454(10) 0.66533(14) 0.64558(10) 0.0164(3) Uani 1 1 d . .
O4 O 0.94301(11) 0.73329(14) 0.47350(10) 0.0166(3) Uani 1 1 d . .
P1 P 0.83516(4) 0.56359(5) 0.55576(4) 0.01249(13) Uani 1 1 d . .
H1A H 1.0364(19) 0.307(3) 0.8105(18) 0.029(6) Uiso 1 1 d . .
H1B H 0.9734(19) 0.405(2) 0.718(2) 0.032(6) Uiso 1 1 d . .
H4 H 0.986(2) 0.672(3) 0.459(2) 0.040(7) Uiso 1 1 d . .

loop_
_atom_site_aniso_label
_atom_site_aniso_U_11
_atom_site_aniso_U_22
_atom_site_aniso_U_33
_atom_site_aniso_U_23
_atom_site_aniso_U_13
_atom_site_aniso_U_12
C1 0.0107(8) 0.0210(10) 0.0110(9) 0.0032(7) 0.0009(7) -0.0007(7)
C2 0.0128(9) 0.0196(10) 0.0169(10) 0.0025(8) 0.0009(7) -0.0006(7)
C3 0.0202(10) 0.0211(10) 0.0310(12) 0.0089(9) 0.0031(9) -0.0021(8)
C4 0.0216(11) 0.0410(13) 0.0291(12) 0.0171(10) 0.0092(9) -0.0039(9)
C5 0.0172(10) 0.0470(14) 0.0179(11) 0.0058(9) 0.0079(8) 0.0007(9)
C6 0.0120(9) 0.0313(11) 0.0115(9) -0.0002(8) 0.0017(7) 0.0004(8)
C7 0.0262(11) 0.0167(10) 0.0247(11) -0.0023(8) 0.0068(9) 0.0008(8)
C8 0.0173(10) 0.0350(12) 0.0200(11) -0.0076(9) 0.0079(8) 0.0030(8)
C9 0.0142(9) 0.0150(9) 0.0127(9) 0.0000(7) 0.0044(7) -0.0011(7)
C10 0.0210(10) 0.0197(10) 0.0135(10) -0.0027(8) 0.0069(7) -0.0024(8)
C11 0.0212(10) 0.0173(10) 0.0181(10) 0.0028(8) 0.0071(8) 0.0026(8)
C12 0.0276(11) 0.0194(10) 0.0174(11) -0.0011(8) 0.0057(8) 0.0007(8)
C13 0.0188(10) 0.0293(11) 0.0205(11) 0.0057(8) 0.0077(8) 0.0030(8)
N1 0.0184(8) 0.0167(8) 0.0137(9) 0.0021(6) 0.0051(7) 0.0038(7)
O1 0.0123(6) 0.0158(6) 0.0117(6) 0.0013(5) 0.0040(5) -0.0012(5)
O2 0.0137(6) 0.0189(7) 0.0142(7) 0.0027(5) 0.0047(5) 0.0033(5)
O3 0.0174(6) 0.0197(7) 0.0123(7) -0.0035(5) 0.0056(5) -0.0034(5)
O4 0.0150(7) 0.0168(7) 0.0190(7) -0.0017(5) 0.0073(5) -0.0028(5)
P1 0.0118(2) 0.0149(2) 0.0104(2) -0.00008(18) 0.00378(17) -0.00022(17)

loop_
_atom_type_symbol
_atom_type_description
_atom_type_scat_dispersion_real
_atom_type_scat_dispersion_imag
_atom_type_scat_source
C C 0.0033 0.0016 'International Tables Vol C Tables 4.2.6.8 and 6.1.1.4'
H H 0.0000 0.0000 'International Tables Vol C Tables 4.2.6.8 and 6.1.1.4'
N N 0.0061 0.0033 'International Tables Vol C Tables 4.2.6.8 and 6.1.1.4'
O O 0.0106 0.0060 'International Tables Vol C Tables 4.2.6.8 and 6.1.1.4'
P P 0.1023 0.0942 'International Tables Vol C Tables 4.2.6.8 and 6.1.1.4'

loop_
_geom_angle_atom_site_label_1
_geom_angle_atom_site_label_2
_geom_angle_atom_site_label_3
_geom_angle
C6 C1 C2 123.14(17)
C6 C1 O1 118.35(16)
C2 C1 O1 118.29(16)
C1 C2 C3 117.57(18)
C1 C2 C7 120.88(17)
C3 C2 C7 121.48(18)
C4 C3 C2 120.5(2)
C4 C3 H3 119.8
C2 C3 H3 119.8
C3 C4 C5 120.45(19)
C3 C4 H4A 119.8
C5 C4 H4A 119.8
C4 C5 C6 121.1(2)
C4 C5 H5 119.5
C6 C5 H5 119.5
C1 C6 C5 117.15(19)
C1 C6 C8 120.62(18)
C5 C6 C8 122.22(19)
C2 C7 H7A 109.5
C2 C7 H7B 109.5
H7A C7 H7B 109.5
C2 C7 H7C 109.5
H7A C7 H7C 109.5
H7B C7 H7C 109.5
C6 C8 H8A 109.5
C6 C8 H8B 109.5
H8A C8 H8B 109.5
C6 C8 H8C 109.5
H8A C8 H8C 109.5
H8B C8 H8C 109.5
O4 C9 C11 106.80(14)
O4 C9 C10 110.90(14)
C11 C9 C10 110.81(15)
O4 C9 P1 105.49(12)
C11 C9 P1 109.74(13)
C10 C9 P1 112.81(13)
C9 C10 H10A 109.5
C9 C10 H10B 109.5
H10A C10 H10B 109.5
C9 C10 H10C 109.5
H10A C10 H10C 109.5
H10B C10 H10C 109.5
C9 C11 H11A 109.5
C9 C11 H11B 109.5
H11A C11 H11B 109.5
C9 C11 H11C 109.5
H11A C11 H11C 109.5
H11B C11 H11C 109.5
N1 C12 H12A 109.5
N1 C12 H12B 109.5
H12A C12 H12B 109.5
N1 C12 H12C 109.5
H12A C12 H12C 109.5
H12B C12 H12C 109.5
N1 C13 H13A 109.5
N1 C13 H13B 109.5
H13A C13 H13B 109.5
N1 C13 H13C 109.5
H13A C13 H13C 109.5
H13B C13 H13C 109.5
C13 N1 C12 111.94(16)
C13 N1 H1A 110.0(15)
C12 N1 H1A 108.1(15)
C13 N1 H1B 107.5(14)
C12 N1 H1B 109.2(13)
H1A N1 H1B 110(2)
C1 O1 P1 122.80(11)
C9 O4 H4 108.1(17)
O3 P1 O2 114.54(8)
O3 P1 O1 110.53(7)
O2 P1 O1 109.73(7)
O3 P1 C9 110.90(9)
O2 P1 C9 112.09(8)
O1 P1 C9 97.80(7)

loop_
_geom_bond_atom_site_label_1
_geom_bond_atom_site_label_2
_geom_bond_distance
C1 C6 1.391(3)
C1 C2 1.394(3)
C1 O1 1.397(2)
C2 C3 1.396(3)
C2 C7 1.505(3)
C3 C4 1.381(3)
C3 H3 0.9500
C4 C5 1.384(3)
C4 H4A 0.9500
C5 C6 1.393(3)
C5 H5 0.9500
C6 C8 1.506(3)
C7 H7A 0.9800
C7 H7B 0.9800
C7 H7C 0.9800
C8 H8A 0.9800
C8 H8B 0.9800
C8 H8C 0.9800
C9 O4 1.439(2)
C9 C11 1.525(2)
C9 C10 1.530(2)
C9 P1 1.8315(19)
C10 H10A 0.9800
C10 H10B 0.9800
C10 H10C 0.9800
C11 H11A 0.9800
C11 H11B 0.9800
C11 H11C 0.9800
C12 N1 1.484(2)
C12 H12A 0.9800
C12 H12B 0.9800
C12 H12C 0.9800
C13 N1 1.481(2)
C13 H13A 0.9800
C13 H13B 0.9800
C13 H13C 0.9800
N1 H1A 0.89(2)
N1 H1B 0.98(3)
O1 P1 1.6237(13)
O2 P1 1.5054(13)
O3 P1 1.5016(14)
O4 H4 0.87(3)

loop_
_geom_hbond_atom_site_label_D
_geom_hbond_atom_site_label_H
_geom_hbond_atom_site_label_A
_geom_hbond_distance_DH
_geom_hbond_distance_HA
_geom_hbond_distance_DA
_geom_hbond_angle_DHA
_geom_hbond_site_symmetry_A
C12 H12B O3 0.98 2.64 3.341(2) 128.5 .
C13 H13B O4 0.98 2.47 3.269(3) 138.0 2_746
N1 H1A O3 0.89(2) 1.84(2) 2.721(2) 172(2) 2_746
O4 H4 O2 0.87(3) 1.85(3) 2.7101(19) 170(2) 3_766
N1 H1B O2 0.98(3) 1.83(3) 2.798(2) 168(2) .

loop_
_geom_torsion_atom_site_label_1
_geom_torsion_atom_site_label_2
_geom_torsion_atom_site_label_3
_geom_torsion_atom_site_label_4
_geom_torsion
C6 C1 C2 C3 -4.4(3)
O1 C1 C2 C3 -178.87(15)
C6 C1 C2 C7 172.72(17)
O1 C1 C2 C7 -1.8(3)
C1 C2 C3 C4 1.4(3)
C7 C2 C3 C4 -175.62(18)
C2 C3 C4 C5 1.6(3)
C3 C4 C5 C6 -1.8(3)
C2 C1 C6 C5 4.1(3)
O1 C1 C6 C5 178.60(16)
C2 C1 C6 C8 -174.54(17)
O1 C1 C6 C8 0.0(3)
C4 C5 C6 C1 -0.9(3)
C4 C5 C6 C8 177.69(19)
C6 C1 O1 P1 93.67(18)
C2 C1 O1 P1 -91.54(18)
C1 O1 P1 O3 -71.59(15)
C1 O1 P1 O2 55.67(15)
C1 O1 P1 C9 172.57(13)
O4 C9 P1 O3 60.71(13)
C11 C9 P1 O3 -54.00(14)
C10 C9 P1 O3 -178.08(12)
O4 C9 P1 O2 -68.70(13)
C11 C9 P1 O2 176.59(12)
C10 C9 P1 O2 52.51(15)
O4 C9 P1 O1 176.26(11)
C11 C9 P1 O1 61.55(13)
C10 C9 P1 O1 -62.53(13)
